data_4122974
loop_
_publ_author_name
'Park, Jinhee'
'Chen, Ying-Pin'
'Perry, Zachary'
'Li, Jian-Rong'
'Zhou, Hong-Cai'

_publ_section_title
;
 Preparation of Core-Shell Coordination Molecular Assemblies via the
 Enrichment of Structure-Directing &quot;Codes&quot; of Bridging Ligands
 and Metathesis of Metal Units.
;
_journal_name_full 'Journal of the American Chemical Society'
_journal_page_first 141120112955009
_journal_paper_doi 10.1021/ja508822r
_journal_year 2014
_chemical_formula_moiety 'C168 H104 Cu8 N24 O56'
_chemical_formula_sum 'C168 H104 Cu8 N24 O56'
_chemical_formula_weight 3863.07
_chemical_name_systematic
; 
 ? 
;
_space_group_IT_number 64
_symmetry_cell_setting orthorhombic
_symmetry_space_group_name_Hall '-C 2ac 2'
_symmetry_space_group_name_H-M 'C m c e'
_atom_sites_solution_hydrogens geom
_atom_sites_solution_primary direct
_atom_sites_solution_secondary difmap
_audit_creation_method SHELXL-97
_cell_angle_alpha 90.00
_cell_angle_beta 90.00
_cell_angle_gamma 90.00
_cell_formula_units_Z 4
_cell_length_a 23.524(5)
_cell_length_b 31.791(7)
_cell_length_c 48.797(10)
_cell_measurement_reflns_used 9891
_cell_measurement_temperature 110(2)
_cell_measurement_theta_max 21.2571
_cell_measurement_theta_min 2.1940
_cell_volume 36493(13)
_computing_cell_refinement 'SAINT+ ver. (Bruker, 2001)'
_computing_data_collection 'APEX2  (Bruker, 2008)'
_computing_data_reduction 'SAINT+ ver. (Bruker, 2001)'
_computing_molecular_graphics 'SHELXTL (Sheldrick, 2008)'
_computing_publication_material 'SHELXTL (Sheldrick, 2008)'
_computing_structure_refinement 'SHELXL-97 (Sheldrick, 2008)'
_computing_structure_solution 'SHELXS-97 (Sheldrick, 2008)'
_diffrn_ambient_temperature 110(2)
_diffrn_measured_fraction_theta_full 0.995
_diffrn_measured_fraction_theta_max 0.995
_diffrn_measurement_device_type 'Bruker SMART APEX II CCD area detector'
_diffrn_measurement_method 'phi and omega scans'
_diffrn_radiation_monochromator graphite
_diffrn_radiation_source 'fine-focus sealed tube'
_diffrn_radiation_type MoK\a
_diffrn_radiation_wavelength 0.71073
_diffrn_reflns_av_R_equivalents 0.0802
_diffrn_reflns_av_sigmaI/netI 0.0955
_diffrn_reflns_limit_h_max 29
_diffrn_reflns_limit_h_min -29
_diffrn_reflns_limit_k_max 39
_diffrn_reflns_limit_k_min -25
_diffrn_reflns_limit_l_max 42
_diffrn_reflns_limit_l_min -59
_diffrn_reflns_number 94146
_diffrn_reflns_theta_full 26.00
_diffrn_reflns_theta_max 26.00
_diffrn_reflns_theta_min 1.73
_exptl_absorpt_coefficient_mu 0.501
_exptl_absorpt_correction_T_max 0.8642
_exptl_absorpt_correction_T_min 0.8642
_exptl_absorpt_correction_type multi-scan
_exptl_absorpt_process_details 'SADABS (Sheldrick, 2008)'
_exptl_crystal_colour octahedron
_exptl_crystal_density_diffrn 0.703
_exptl_crystal_density_meas ?
_exptl_crystal_density_method 'not measured'
_exptl_crystal_description green
_exptl_crystal_F_000 7840
_exptl_crystal_size_max 0.30
_exptl_crystal_size_mid 0.30
_exptl_crystal_size_min 0.30
_platon_squeeze_details
;
;
_refine_diff_density_max 2.006
_refine_diff_density_min -1.030
_refine_diff_density_rms 0.120
_refine_ls_extinction_method none
_refine_ls_goodness_of_fit_ref 1.009
_refine_ls_hydrogen_treatment constr
_refine_ls_matrix_type full
_refine_ls_number_parameters 245
_refine_ls_number_reflns 18320
_refine_ls_number_restraints 39
_refine_ls_restrained_S_all 1.008
_refine_ls_R_factor_all 0.2137
_refine_ls_R_factor_gt 0.1591
_refine_ls_shift/su_max 0.001
_refine_ls_shift/su_mean 0.000
_refine_ls_structure_factor_coef Fsqd
_refine_ls_weighting_details 'calc w=1/[\s^2^(Fo^2^)+(0.0260P)^2^+650.0000P] where P=(Fo^2^+2Fc^2^)/3'
_refine_ls_weighting_scheme calc
_refine_ls_wR_factor_gt 0.3077
_refine_ls_wR_factor_ref 0.3287
_reflns_number_gt 9421
_reflns_number_total 18320
_reflns_threshold_expression >2sigma(I)
_cod_data_source_file ja508822r_si_003.cif
_cod_data_source_block cmca_sq
_cod_depositor_comments
;
The following automatic conversions were performed:

'_symmetry_cell_setting' value 'Orthorhombic' changed to
'orthorhombic' according to
/home/saulius/struct/COD-crude-data--automatic-downloads/rss-feeds/ACS/lib/dictionaries/cif_core.dic
dictionary named 'cif_core.dic' version 2.4.2 from 2011-04-26.

Automatic conversion script
Id: cif_fix_values 2935 2014-11-11 08:27:57Z andrius 

The following automatic conversions were performed:

'_exptl_crystal_density_meas' value 'not measured' was changed to '?'
- the value is perceived as not measured.

Automatic conversion script
Id: cif_fix_values 3008 2015-01-20 13:52:24Z robertas 

2021-08-29
Space group name changed to comply with IUCR recomendations
                 miguel
;
_cod_original_sg_symbol_H-M Cmca
_cod_database_code 4122974

loop_
_symmetry_equiv_pos_as_xyz
'x, y, z'
'-x, -y+1/2, z+1/2'
'x, -y, -z'
'-x, y+1/2, -z+1/2'
'x+1/2, y+1/2, z'
'-x+1/2, -y+1, z+1/2'
'x+1/2, -y+1/2, -z'
'-x+1/2, y+1, -z+1/2'
'-x, -y, -z'
'x, y-1/2, -z-1/2'
'-x, y, z'
'x, -y-1/2, z-1/2'
'-x+1/2, -y+1/2, -z'
'x+1/2, y, -z-1/2'
'-x+1/2, y+1/2, z'
'x+1/2, -y, z-1/2'

loop_
_atom_site_label
_atom_site_type_symbol
_atom_site_fract_x
_atom_site_fract_y
_atom_site_fract_z
_atom_site_U_iso_or_equiv
_atom_site_adp_type
_atom_site_occupancy
_atom_site_symmetry_multiplicity
_atom_site_calc_flag
_atom_site_refinement_flags
Cu1 Cu 0.5000 -0.47571(4) 0.15099(3) 0.0550(4) Uani 1 2 d S
Cu2 Cu 0.5000 -0.41031(5) 0.18423(4) 0.0763(5) Uani 1 2 d S
Cu3 Cu 0.5000 -0.20507(6) -0.05194(3) 0.0827(6) Uani 1 2 d S
Cu4 Cu 0.5000 -0.25950(6) -0.01052(3) 0.0676(5) Uani 1 2 d S
O1S O 0.5000 -0.5329(3) 0.12386(17) 0.0702(17) Uani 1 2 d S
O1 O 0.4407(2) -0.44579(13) 0.12916(11) 0.0516(13) Uani 1 1 d .
O2 O 0.4407(3) -0.39215(18) 0.15919(16) 0.085(2) Uani 1 1 d .
O3 O 0.4433(3) -0.1750(2) -0.03142(12) 0.087(2) Uani 1 1 d .
O2S O 0.5000 -0.3530(3) 0.20643(17) 0.0702(17) Uani 1 2 d S
O3S O 0.5000 -0.1535(3) -0.08388(17) 0.0743(18) Uani 1 2 d S
O4S O 0.5000 -0.2994(3) 0.02562(17) 0.0743(18) Uani 1 2 d S
O4 O 0.4429(2) -0.22167(19) 0.00327(11) 0.0697(18) Uani 1 1 d .
O5 O 0.3106(5) -0.2916(3) 0.16671(14) 0.1423(15) Uani 1 1 d D
O6 O 0.3098(5) -0.0982(2) 0.09460(15) 0.1423(15) Uani 1 1 d D
O11 O 0.4428(2) -0.5597(2) -0.20481(15) 0.086(2) Uani 1 1 d .
O12 O 0.4424(2) -0.50374(16) -0.17659(10) 0.0542(13) Uani 1 1 d .
O13 O 0.4431(3) -0.2428(3) -0.06639(14) 0.104(3) Uani 1 1 d .
O14 O 0.4422(2) -0.2925(2) -0.03059(11) 0.0693(17) Uani 1 1 d .
O15 O 0.3429(5) -0.2460(2) -0.14241(14) 0.1525(17) Uani 1 1 d D
O16 O 0.3251(5) -0.3584(3) -0.26525(13) 0.1525(17) Uani 1 1 d D
N1 N 0.3023(3) -0.2023(2) 0.12173(16) 0.1423(15) Uani 1 1 d D
N2 N 0.3066(6) -0.2863(2) 0.12013(17) 0.1423(15) Uani 1 1 d D
H2A H 0.2962 -0.2683 0.1068 0.171 Uiso 1 1 d R
N3 N 0.3246(5) -0.1611(3) 0.07567(12) 0.1423(15) Uani 1 1 d D
H3B H 0.3240 -0.1892 0.0779 0.171 Uiso 1 1 d R
N4 N 0.3387(3) -0.3146(2) -0.19907(13) 0.1525(17) Uani 1 1 d D
N5 N 0.3411(6) -0.3177(3) -0.14180(11) 0.1525(17) Uani 1 1 d D
H5B H 0.3399 -0.3405 -0.1527 0.183 Uiso 1 1 d R
N6 N 0.3371(6) -0.38992(19) -0.22224(15) 0.1525(17) Uani 1 1 d D
H6A H 0.3463 -0.3836 -0.2048 0.183 Uiso 1 1 d R
C1 C 0.4227(4) -0.4110(3) 0.1389(2) 0.0847(8) Uani 1 1 d D
C2 C 0.3791(2) -0.38859(19) 0.12131(13) 0.0847(8) Uani 1 1 d GD
C3 C 0.3522(3) -0.40980(14) 0.10003(14) 0.0847(8) Uani 1 1 d G
H3A H 0.3628 -0.4379 0.0958 0.102 Uiso 1 1 calc R
C4 C 0.3099(3) -0.38989(18) 0.08496(12) 0.0847(8) Uani 1 1 d G
H4A H 0.2916 -0.4044 0.0704 0.102 Uiso 1 1 calc R
C5 C 0.2945(2) -0.34878(19) 0.09116(13) 0.0847(8) Uani 1 1 d G
H5A H 0.2656 -0.3352 0.0808 0.102 Uiso 1 1 calc R
C6 C 0.3213(3) -0.32757(14) 0.11243(14) 0.0847(8) Uani 1 1 d GD
C7 C 0.3636(3) -0.34747(19) 0.12751(12) 0.0847(8) Uani 1 1 d G
H7A H 0.3820 -0.3330 0.1421 0.102 Uiso 1 1 calc R
C8 C 0.3081(7) -0.2693(3) 0.14560(16) 0.1423(15) Uani 1 1 d D
C9 C 0.2983(3) -0.2226(3) 0.14571(15) 0.1423(15) Uani 1 1 d D
C10 C 0.2951(5) -0.2078(3) 0.17224(17) 0.1423(15) Uani 1 1 d D
H10A H 0.2924 -0.2253 0.1879 0.171 Uiso 1 1 calc R
C11 C 0.2963(4) -0.1644(3) 0.1733(2) 0.1423(15) Uani 1 1 d D
H11A H 0.2944 -0.1506 0.1906 0.171 Uiso 1 1 calc R
C12 C 0.3004(5) -0.1408(3) 0.14967(15) 0.1423(15) Uani 1 1 d D
H12A H 0.3011 -0.1110 0.1507 0.171 Uiso 1 1 calc R
C13 C 0.3033(4) -0.1604(2) 0.12444(16) 0.1423(15) Uani 1 1 d D
C14 C 0.3130(7) -0.1371(3) 0.09786(16) 0.1423(15) Uani 1 1 d D
C15 C 0.3332(3) -0.1470(2) 0.04866(10) 0.0847(8) Uani 1 1 d GD
C16 C 0.3131(3) -0.10950(19) 0.03772(12) 0.0847(8) Uani 1 1 d G
H16A H 0.2882 -0.0923 0.0481 0.102 Uiso 1 1 calc R
C17 C 0.3294(3) -0.09720(16) 0.01155(13) 0.0847(8) Uani 1 1 d G
H17A H 0.3157 -0.0715 0.0041 0.102 Uiso 1 1 calc R
C18 C 0.3659(3) -0.1224(2) -0.00369(10) 0.0847(8) Uani 1 1 d G
H18A H 0.3771 -0.1140 -0.0216 0.102 Uiso 1 1 calc R
C19 C 0.3860(3) -0.15995(19) 0.00725(13) 0.0847(8) Uani 1 1 d G
C20 C 0.3697(3) -0.17226(16) 0.03342(13) 0.0847(8) Uani 1 1 d G
H20A H 0.3834 -0.1979 0.0409 0.102 Uiso 1 1 calc R
C21 C 0.4269(4) -0.1897(3) -0.0071(2) 0.0847(8) Uani 1 1 d .
C31 C 0.4267(5) -0.2786(4) -0.0562(2) 0.0851(9) Uani 1 1 d .
C32 C 0.3894(3) -0.30672(19) -0.07074(11) 0.0851(9) Uani 1 1 d G
C33 C 0.3668(3) -0.3426(2) -0.05864(8) 0.0851(9) Uani 1 1 d G
H33A H 0.3742 -0.3485 -0.0399 0.102 Uiso 1 1 calc R
C34 C 0.3333(3) -0.36987(17) -0.07399(11) 0.0851(9) Uani 1 1 d G
H34A H 0.3179 -0.3944 -0.0657 0.102 Uiso 1 1 calc R
C35 C 0.3225(3) -0.36126(19) -0.10142(11) 0.0851(9) Uani 1 1 d G
H35A H 0.2996 -0.3799 -0.1119 0.102 Uiso 1 1 calc R
C36 C 0.3451(3) -0.3254(2) -0.11351(8) 0.0851(9) Uani 1 1 d GD
C37 C 0.3786(3) -0.29812(17) -0.09817(11) 0.0851(9) Uani 1 1 d G
H37A H 0.3940 -0.2736 -0.1064 0.102 Uiso 1 1 calc R
C38 C 0.3442(7) -0.2804(3) -0.15499(15) 0.1525(17) Uani 1 1 d D
C39 C 0.3331(3) -0.2781(2) -0.18554(14) 0.1525(17) Uani 1 1 d D
C40 C 0.3179(4) -0.2402(3) -0.19713(15) 0.1525(17) Uani 1 1 d D
H40A H 0.3144 -0.2149 -0.1869 0.183 Uiso 1 1 calc R
C41 C 0.3082(5) -0.2422(3) -0.22498(15) 0.1525(17) Uani 1 1 d D
H41A H 0.2975 -0.2174 -0.2345 0.183 Uiso 1 1 calc R
C42 C 0.3136(5) -0.2794(2) -0.23935(18) 0.1525(17) Uani 1 1 d D
H42A H 0.3067 -0.2798 -0.2585 0.183 Uiso 1 1 calc R
C43 C 0.3291(3) -0.3160(2) -0.22612(13) 0.1525(17) Uani 1 1 d D
C44 C 0.3359(5) -0.3578(2) -0.24032(15) 0.1525(17) Uani 1 1 d D
C45 C 0.3485(3) -0.43186(14) -0.22968(12) 0.0851(9) Uani 1 1 d GD
C46 C 0.3291(3) -0.44892(18) -0.25419(11) 0.0851(9) Uani 1 1 d G
H46A H 0.3077 -0.4321 -0.2665 0.102 Uiso 1 1 calc R
C47 C 0.3411(3) -0.49057(18) -0.26064(10) 0.0851(9) Uani 1 1 d G
H47A H 0.3278 -0.5022 -0.2774 0.102 Uiso 1 1 calc R
C48 C 0.3725(3) -0.51517(14) -0.24260(12) 0.0851(9) Uani 1 1 d G
H48A H 0.3806 -0.5436 -0.2470 0.102 Uiso 1 1 calc R
C49 C 0.3919(3) -0.49812(18) -0.21810(11) 0.0851(9) Uani 1 1 d G
C50 C 0.3799(3) -0.45647(19) -0.21164(10) 0.0851(9) Uani 1 1 d G
H50A H 0.3932 -0.4448 -0.1949 0.102 Uiso 1 1 calc R
C51 C 0.4301(5) -0.5200(3) -0.19877(19) 0.0851(9) Uani 1 1 d .

loop_
_atom_site_aniso_label
_atom_site_aniso_U_11
_atom_site_aniso_U_22
_atom_site_aniso_U_33
_atom_site_aniso_U_23
_atom_site_aniso_U_13
_atom_site_aniso_U_12
Cu1 0.0459(7) 0.0428(7) 0.0762(10) -0.0106(7) 0.000 0.000
Cu2 0.0549(9) 0.0600(10) 0.1140(15) -0.0371(10) 0.000 0.000
Cu3 0.0650(10) 0.1226(15) 0.0604(10) 0.0538(10) 0.000 0.000
Cu4 0.0555(9) 0.0996(12) 0.0477(8) 0.0339(8) 0.000 0.000
O1S 0.050(3) 0.086(4) 0.074(4) -0.030(3) 0.000 0.000
O1 0.061(3) 0.016(2) 0.077(4) 0.005(2) 0.017(3) 0.005(2)
O2 0.069(4) 0.051(3) 0.136(6) -0.019(4) -0.009(4) 0.021(3)
O3 0.073(4) 0.121(5) 0.068(4) 0.073(4) -0.002(3) 0.001(4)
O2S 0.050(3) 0.086(4) 0.074(4) -0.030(3) 0.000 0.000
O3S 0.053(3) 0.112(5) 0.058(4) -0.035(4) 0.000 0.000
O4S 0.053(3) 0.112(5) 0.058(4) -0.035(4) 0.000 0.000
O4 0.056(3) 0.094(4) 0.058(3) 0.058(3) 0.000(3) 0.003(3)
O5 0.241(4) 0.110(2) 0.0758(18) 0.0158(17) 0.010(2) 0.103(3)
O6 0.241(4) 0.110(2) 0.0758(18) 0.0158(17) 0.010(2) 0.103(3)
O11 0.057(4) 0.079(4) 0.122(6) -0.035(4) -0.035(4) -0.003(3)
O12 0.059(3) 0.054(3) 0.050(3) -0.015(3) -0.014(3) 0.020(3)
O13 0.107(6) 0.131(6) 0.073(5) 0.046(5) 0.009(4) 0.033(5)
O14 0.068(4) 0.100(5) 0.040(3) 0.018(3) -0.002(3) -0.006(3)
O15 0.299(5) 0.105(2) 0.0536(16) -0.0073(15) -0.060(2) 0.083(3)
O16 0.299(5) 0.105(2) 0.0536(16) -0.0073(15) -0.060(2) 0.083(3)
N1 0.241(4) 0.110(2) 0.0758(18) 0.0158(17) 0.010(2) 0.103(3)
N2 0.241(4) 0.110(2) 0.0758(18) 0.0158(17) 0.010(2) 0.103(3)
N3 0.241(4) 0.110(2) 0.0758(18) 0.0158(17) 0.010(2) 0.103(3)
N4 0.299(5) 0.105(2) 0.0536(16) -0.0073(15) -0.060(2) 0.083(3)
N5 0.299(5) 0.105(2) 0.0536(16) -0.0073(15) -0.060(2) 0.083(3)
N6 0.299(5) 0.105(2) 0.0536(16) -0.0073(15) -0.060(2) 0.083(3)
C1 0.087(2) 0.0751(18) 0.091(2) 0.0175(15) 0.0055(16) 0.0163(15)
C2 0.087(2) 0.0751(18) 0.091(2) 0.0175(15) 0.0055(16) 0.0163(15)
C3 0.087(2) 0.0751(18) 0.091(2) 0.0175(15) 0.0055(16) 0.0163(15)
C4 0.087(2) 0.0751(18) 0.091(2) 0.0175(15) 0.0055(16) 0.0163(15)
C5 0.087(2) 0.0751(18) 0.091(2) 0.0175(15) 0.0055(16) 0.0163(15)
C6 0.087(2) 0.0751(18) 0.091(2) 0.0175(15) 0.0055(16) 0.0163(15)
C7 0.087(2) 0.0751(18) 0.091(2) 0.0175(15) 0.0055(16) 0.0163(15)
C8 0.241(4) 0.110(2) 0.0758(18) 0.0158(17) 0.010(2) 0.103(3)
C9 0.241(4) 0.110(2) 0.0758(18) 0.0158(17) 0.010(2) 0.103(3)
C10 0.241(4) 0.110(2) 0.0758(18) 0.0158(17) 0.010(2) 0.103(3)
C11 0.241(4) 0.110(2) 0.0758(18) 0.0158(17) 0.010(2) 0.103(3)
C12 0.241(4) 0.110(2) 0.0758(18) 0.0158(17) 0.010(2) 0.103(3)
C13 0.241(4) 0.110(2) 0.0758(18) 0.0158(17) 0.010(2) 0.103(3)
C14 0.241(4) 0.110(2) 0.0758(18) 0.0158(17) 0.010(2) 0.103(3)
C15 0.087(2) 0.0751(18) 0.091(2) 0.0175(15) 0.0055(16) 0.0163(15)
C16 0.087(2) 0.0751(18) 0.091(2) 0.0175(15) 0.0055(16) 0.0163(15)
C17 0.087(2) 0.0751(18) 0.091(2) 0.0175(15) 0.0055(16) 0.0163(15)
C18 0.087(2) 0.0751(18) 0.091(2) 0.0175(15) 0.0055(16) 0.0163(15)
C19 0.087(2) 0.0751(18) 0.091(2) 0.0175(15) 0.0055(16) 0.0163(15)
C20 0.087(2) 0.0751(18) 0.091(2) 0.0175(15) 0.0055(16) 0.0163(15)
C21 0.087(2) 0.0751(18) 0.091(2) 0.0175(15) 0.0055(16) 0.0163(15)
C31 0.110(2) 0.092(2) 0.0525(15) -0.0131(13) -0.0198(14) 0.0399(17)
C32 0.110(2) 0.092(2) 0.0525(15) -0.0131(13) -0.0198(14) 0.0399(17)
C33 0.110(2) 0.092(2) 0.0525(15) -0.0131(13) -0.0198(14) 0.0399(17)
C34 0.110(2) 0.092(2) 0.0525(15) -0.0131(13) -0.0198(14) 0.0399(17)
C35 0.110(2) 0.092(2) 0.0525(15) -0.0131(13) -0.0198(14) 0.0399(17)
C36 0.110(2) 0.092(2) 0.0525(15) -0.0131(13) -0.0198(14) 0.0399(17)
C37 0.110(2) 0.092(2) 0.0525(15) -0.0131(13) -0.0198(14) 0.0399(17)
C38 0.299(5) 0.105(2) 0.0536(16) -0.0073(15) -0.060(2) 0.083(3)
C39 0.299(5) 0.105(2) 0.0536(16) -0.0073(15) -0.060(2) 0.083(3)
C40 0.299(5) 0.105(2) 0.0536(16) -0.0073(15) -0.060(2) 0.083(3)
C41 0.299(5) 0.105(2) 0.0536(16) -0.0073(15) -0.060(2) 0.083(3)
C42 0.299(5) 0.105(2) 0.0536(16) -0.0073(15) -0.060(2) 0.083(3)
C43 0.299(5) 0.105(2) 0.0536(16) -0.0073(15) -0.060(2) 0.083(3)
C44 0.299(5) 0.105(2) 0.0536(16) -0.0073(15) -0.060(2) 0.083(3)
C45 0.110(2) 0.092(2) 0.0525(15) -0.0131(13) -0.0198(14) 0.0399(17)
C46 0.110(2) 0.092(2) 0.0525(15) -0.0131(13) -0.0198(14) 0.0399(17)
C47 0.110(2) 0.092(2) 0.0525(15) -0.0131(13) -0.0198(14) 0.0399(17)
C48 0.110(2) 0.092(2) 0.0525(15) -0.0131(13) -0.0198(14) 0.0399(17)
C49 0.110(2) 0.092(2) 0.0525(15) -0.0131(13) -0.0198(14) 0.0399(17)
C50 0.110(2) 0.092(2) 0.0525(15) -0.0131(13) -0.0198(14) 0.0399(17)
C51 0.110(2) 0.092(2) 0.0525(15) -0.0131(13) -0.0198(14) 0.0399(17)

loop_
_atom_type_symbol
_atom_type_description
_atom_type_scat_dispersion_real
_atom_type_scat_dispersion_imag
_atom_type_scat_source
C C 0.0033 0.0016 'International Tables Vol C Tables 4.2.6.8 and 6.1.1.4'
H H 0.0000 0.0000 'International Tables Vol C Tables 4.2.6.8 and 6.1.1.4'
N N 0.0061 0.0033 'International Tables Vol C Tables 4.2.6.8 and 6.1.1.4'
O O 0.0106 0.0060 'International Tables Vol C Tables 4.2.6.8 and 6.1.1.4'
Cu Cu 0.3201 1.2651 'International Tables Vol C Tables 4.2.6.8 and 6.1.1.4'

loop_
_geom_angle_atom_site_label_1
_geom_angle_atom_site_label_2
_geom_angle_atom_site_label_3
_geom_angle
_geom_angle_site_symmetry_1
_geom_angle_site_symmetry_3
O12 Cu1 O12 87.7(3) 9_645 3_545
O12 Cu1 O1 90.9(2) 9_645 11_655
O12 Cu1 O1 169.8(2) 3_545 11_655
O12 Cu1 O1 169.8(2) 9_645 .
O12 Cu1 O1 90.9(2) 3_545 .
O1 Cu1 O1 88.7(3) 11_655 .
O12 Cu1 O1S 96.1(2) 9_645 .
O12 Cu1 O1S 96.1(2) 3_545 .
O1 Cu1 O1S 94.1(2) 11_655 .
O1 Cu1 O1S 94.1(2) . .
O12 Cu1 Cu2 82.56(15) 9_645 .
O12 Cu1 Cu2 82.56(15) 3_545 .
O1 Cu1 Cu2 87.28(15) 11_655 .
O1 Cu1 Cu2 87.28(15) . .
O1S Cu1 Cu2 178.1(3) . .
O11 Cu2 O11 88.3(4) 3_545 9_645
O11 Cu2 O2 167.0(3) 3_545 11_655
O11 Cu2 O2 88.5(3) 9_645 11_655
O11 Cu2 O2 88.5(3) 3_545 .
O11 Cu2 O2 167.0(3) 9_645 .
O2 Cu2 O2 91.8(4) 11_655 .
O11 Cu2 O2S 99.2(3) 3_545 .
O11 Cu2 O2S 99.2(3) 9_645 .
O2 Cu2 O2S 93.8(3) 11_655 .
O2 Cu2 O2S 93.8(3) . .
O11 Cu2 Cu1 85.99(19) 3_545 .
O11 Cu2 Cu1 85.99(19) 9_645 .
O2 Cu2 Cu1 81.22(19) 11_655 .
O2 Cu2 Cu1 81.22(19) . .
O2S Cu2 Cu1 172.8(3) . .
O13 Cu3 O13 87.8(4) . 11_655
O13 Cu3 O3 91.0(3) . .
O13 Cu3 O3 168.6(3) 11_655 .
O13 Cu3 O3 168.6(3) . 11_655
O13 Cu3 O3 91.0(3) 11_655 11_655
O3 Cu3 O3 87.9(4) . 11_655
O13 Cu3 O3S 101.5(2) . .
O13 Cu3 O3S 101.5(2) 11_655 .
O3 Cu3 O3S 89.9(2) . .
O3 Cu3 O3S 89.9(2) 11_655 .
O13 Cu3 Cu4 82.7(2) . .
O13 Cu3 Cu4 82.7(2) 11_655 .
O3 Cu3 Cu4 85.84(16) . .
O3 Cu3 Cu4 85.84(16) 11_655 .
O3S Cu3 Cu4 174.1(2) . .
O4 Cu4 O4 88.5(4) . 11_655
O4 Cu4 O14 91.5(3) . .
O4 Cu4 O14 170.0(2) 11_655 .
O4 Cu4 O14 170.0(2) . 11_655
O4 Cu4 O14 91.4(3) 11_655 11_655
O14 Cu4 O14 86.9(4) . 11_655
O4 Cu4 O4S 94.6(2) . .
O4 Cu4 O4S 94.6(2) 11_655 .
O14 Cu4 O4S 95.3(2) . .
O14 Cu4 O4S 95.3(2) 11_655 .
O4 Cu4 Cu3 81.91(15) . .
O4 Cu4 Cu3 81.90(15) 11_655 .
O14 Cu4 Cu3 88.20(17) . .
O14 Cu4 Cu3 88.20(17) 11_655 .
O4S Cu4 Cu3 175.2(2) . .
C1 O1 Cu1 116.4(5) . .
C1 O2 Cu2 127.4(5) . .
C21 O3 Cu3 119.4(6) . .
C21 O4 Cu4 127.1(6) . .
C51 O11 Cu2 120.6(6) . 9_645
C51 O12 Cu1 125.7(6) . 9_645
C31 O13 Cu3 127.6(6) . .
C31 O14 Cu4 117.6(6) . .
C9 N1 C13 113.2(8) . .
C8 N2 C6 127.4(7) . .
C8 N2 H2A 114.8 . .
C6 N2 H2A 117.7 . .
C14 N3 C15 126.8(8) . .
C14 N3 H3B 117.4 . .
C15 N3 H3B 115.6 . .
C43 N4 C39 119.9(7) . .
C38 N5 C36 128.2(8) . .
C38 N5 H5B 115.3 . .
C36 N5 H5B 116.2 . .
C44 N6 C45 123.5(7) . .
C44 N6 H6A 117.0 . .
C45 N6 H6A 114.1 . .
O2 C1 O1 127.4(6) . .
O2 C1 C2 117.4(9) . .
O1 C1 C2 114.8(8) . .
C3 C2 C7 120.0 . .
C3 C2 C1 120.2(6) . .
C7 C2 C1 119.7(6) . .
C2 C3 C4 120.0 . .
C2 C3 H3A 120.0 . .
C4 C3 H3A 120.0 . .
C5 C4 C3 120.0 . .
C5 C4 H4A 120.0 . .
C3 C4 H4A 120.0 . .
C4 C5 C6 120.0 . .
C4 C5 H5A 120.0 . .
C6 C5 H5A 120.0 . .
C5 C6 C7 120.0 . .
C5 C6 N2 122.6(6) . .
C7 C6 N2 117.4(6) . .
C6 C7 C2 120.0 . .
C6 C7 H7A 120.0 . .
C2 C7 H7A 120.0 . .
O5 C8 N2 122.2(9) . .
O5 C8 C9 124.2(7) . .
N2 C8 C9 113.1(7) . .
N1 C9 C10 131.2(9) . .
N1 C9 C8 117.5(7) . .
C10 C9 C8 110.5(7) . .
C9 C10 C11 112.2(9) . .
C9 C10 H10A 123.9 . .
C11 C10 H10A 123.9 . .
C12 C11 C10 120.7(10) . .
C12 C11 H11A 119.7 . .
C10 C11 H11A 119.7 . .
C11 C12 C13 120.4(9) . .
C11 C12 H12A 119.8 . .
C13 C12 H12A 119.8 . .
N1 C13 C12 122.3(8) . .
N1 C13 C14 113.9(7) . .
C12 C13 C14 123.6(7) . .
O6 C14 N3 118.0(8) . .
O6 C14 C13 125.8(7) . .
N3 C14 C13 116.2(7) . .
C16 C15 C20 120.0 . .
C16 C15 N3 125.8(5) . .
C20 C15 N3 114.0(5) . .
C17 C16 C15 120.0 . .
C17 C16 H16A 120.0 . .
C15 C16 H16A 120.0 . .
C18 C17 C16 120.0 . .
C18 C17 H17A 120.0 . .
C16 C17 H17A 120.0 . .
C17 C18 C19 120.0 . .
C17 C18 H18A 120.0 . .
C19 C18 H18A 120.0 . .
C20 C19 C18 120.0 . .
C20 C19 C21 115.0(6) . .
C18 C19 C21 125.0(6) . .
C19 C20 C15 120.0 . .
C19 C20 H20A 120.0 . .
C15 C20 H20A 120.0 . .
O4 C21 O3 125.7(9) . .
O4 C21 C19 122.2(9) . .
O3 C21 C19 112.0(8) . .
O13 C31 O14 123.2(9) . .
O13 C31 C32 122.5(8) . .
O14 C31 C32 114.3(9) . .
C33 C32 C37 120.0 . .
C33 C32 C31 122.3(6) . .
C37 C32 C31 117.6(6) . .
C34 C33 C32 120.0 . .
C34 C33 H33A 120.0 . .
C32 C33 H33A 120.0 . .
C33 C34 C35 120.0 . .
C33 C34 H34A 120.0 . .
C35 C34 H34A 120.0 . .
C34 C35 C36 120.0 . .
C34 C35 H35A 120.0 . .
C36 C35 H35A 120.0 . .
C35 C36 C37 120.0 . .
C35 C36 N5 122.3(6) . .
C37 C36 N5 117.2(6) . .
C36 C37 C32 120.0 . .
C36 C37 H37A 120.0 . .
C32 C37 H37A 120.0 . .
O15 C38 N5 122.0(8) . .
O15 C38 C39 115.8(7) . .
N5 C38 C39 120.1(7) . .
N4 C39 C40 125.4(7) . .
N4 C39 C38 115.3(6) . .
C40 C39 C38 119.3(6) . .
C41 C40 C39 113.9(8) . .
C41 C40 H40A 123.1 . .
C39 C40 H40A 123.1 . .
C40 C41 C42 121.7(9) . .
C40 C41 H41A 119.1 . .
C42 C41 H41A 119.1 . .
C41 C42 C43 120.6(8) . .
C41 C42 H42A 119.7 . .
C43 C42 H42A 119.7 . .
N4 C43 C42 118.5(7) . .
N4 C43 C44 117.7(6) . .
C42 C43 C44 123.8(6) . .
O16 C44 N6 129.2(9) . .
O16 C44 C43 116.2(7) . .
N6 C44 C43 111.6(6) . .
C46 C45 C50 120.0 . .
C46 C45 N6 121.9(5) . .
C50 C45 N6 118.1(5) . .
C47 C46 C45 120.0 . .
C47 C46 H46A 120.0 . .
C45 C46 H46A 120.0 . .
C46 C47 C48 120.0 . .
C46 C47 H47A 120.0 . .
C48 C47 H47A 120.0 . .
C47 C48 C49 120.0 . .
C47 C48 H48A 120.0 . .
C49 C48 H48A 120.0 . .
C50 C49 C48 120.0 . .
C50 C49 C51 115.3(5) . .
C48 C49 C51 124.5(5) . .
C49 C50 C45 120.0 . .
C49 C50 H50A 120.0 . .
C45 C50 H50A 120.0 . .
O12 C51 O11 122.7(8) . .
O12 C51 C49 120.4(8) . .
O11 C51 C49 116.2(8) . .

loop_
_geom_bond_atom_site_label_1
_geom_bond_atom_site_label_2
_geom_bond_distance
_geom_bond_site_symmetry_2
Cu1 O12 1.956(5) 9_645
Cu1 O12 1.956(5) 3_545
Cu1 O1 1.997(5) 11_655
Cu1 O1 1.997(5) .
Cu1 O1S 2.249(8) .
Cu1 Cu2 2.637(2) .
Cu2 O11 1.932(6) 3_545
Cu2 O11 1.932(6) 9_645
Cu2 O2 1.941(7) 11_655
Cu2 O2 1.942(7) .
Cu2 O2S 2.120(8) .
Cu3 O13 1.931(9) .
Cu3 O13 1.931(9) 11_655
Cu3 O3 1.922(7) .
Cu3 O3 1.922(7) 11_655
Cu3 O3S 2.263(10) .
Cu3 Cu4 2.661(2) .
Cu4 O4 1.924(6) .
Cu4 O4 1.924(6) 11_655
Cu4 O14 1.976(6) .
Cu4 O14 1.976(6) 11_655
Cu4 O4S 2.172(10) .
O1 C1 1.276(11) .
O2 C1 1.232(11) .
O3 C21 1.332(11) .
O4 C21 1.196(10) .
O5 C8 1.251(7) .
O6 C14 1.249(8) .
O11 C51 1.329(11) .
O11 Cu2 1.932(6) 9_645
O12 C51 1.233(10) .
O12 Cu1 1.956(5) 9_645
O13 C31 1.301(13) .
O14 C31 1.376(10) .
O15 C38 1.256(7) .
O16 C44 1.243(7) .
N1 C9 1.3399(10) .
N1 C13 1.3401(10) .
N2 C8 1.354(5) .
N2 C6 1.410(4) .
N2 H2A 0.9001 .
N3 C14 1.353(5) .
N3 C15 1.407(4) .
N3 H3B 0.9001 .
N4 C43 1.3398(10) .
N4 C39 1.3400(10) .
N5 C38 1.350(5) .
N5 C36 1.405(4) .
N5 H5B 0.9000 .
N6 C44 1.350(5) .
N6 C45 1.408(4) .
N6 H6A 0.9002 .
C1 C2 1.516(5) .
C2 C3 1.3900 .
C2 C7 1.3900 .
C3 C4 1.3900 .
C3 H3A 0.9500 .
C4 C5 1.3900 .
C4 H4A 0.9500 .
C5 C6 1.3900 .
C5 H5A 0.9500 .
C6 C7 1.3900 .
C7 H7A 0.9500 .
C8 C9 1.503(5) .
C9 C10 1.3798(10) .
C10 C11 1.3799(10) .
C10 H10A 0.9500 .
C11 C12 1.3799(10) .
C11 H11A 0.9500 .
C12 C13 1.3803(10) .
C12 H12A 0.9500 .
C13 C14 1.510(5) .
C15 C16 1.3900 .
C15 C20 1.3900 .
C16 C17 1.3900 .
C16 H16A 0.9500 .
C17 C18 1.3900 .
C17 H17A 0.9500 .
C18 C19 1.3900 .
C18 H18A 0.9500 .
C19 C20 1.3900 .
C19 C21 1.520(11) .
C20 H20A 0.9500 .
C31 C32 1.438(12) .
C32 C33 1.3900 .
C32 C37 1.3900 .
C33 C34 1.3900 .
C33 H33A 0.9500 .
C34 C35 1.3900 .
C34 H34A 0.9500 .
C35 C36 1.3900 .
C35 H35A 0.9500 .
C36 C37 1.3900 .
C37 H37A 0.9500 .
C38 C39 1.515(5) .
C39 C40 1.3801(10) .
C40 C41 1.3798(10) .
C40 H40A 0.9500 .
C41 C42 1.3800(10) .
C41 H41A 0.9500 .
C42 C43 1.3801(10) .
C42 H42A 0.9500 .
C43 C44 1.506(5) .
C45 C46 1.3900 .
C45 C50 1.3900 .
C46 C47 1.3900 .
C46 H46A 0.9500 .
C47 C48 1.3900 .
C47 H47A 0.9500 .
C48 C49 1.3900 .
C48 H48A 0.9500 .
C49 C50 1.3900 .
C49 C51 1.477(10) .
C50 H50A 0.9500 .

loop_
_platon_squeeze_void_nr
_platon_squeeze_void_average_x
_platon_squeeze_void_average_y
_platon_squeeze_void_average_z
_platon_squeeze_void_volume
_platon_squeeze_void_count_electrons
_platon_squeeze_void_content
1 -0.017 -0.013 0.000 23739 9262 ' '
